data_7024870
loop_
_publ_author_name
'Lopez, Nazario'
'Zhao, Hanhua'
'Prosvirin, Andrey V.'
'Wernsdorfer, Wolfgang'
'Dunbar, Kim R.'

_publ_section_title
;
 A homologous heterospin series of mononuclear lanthanide/TCNQF(4) organic
 radical complexes.
;
_journal_issue 18
_journal_name_full 'Dalton transactions (Cambridge, England : 2003)'
_journal_page_first 4341
_journal_page_last 4352
_journal_paper_doi 10.1039/b922219g
_journal_volume 39
_journal_year 2010
_chemical_formula_sum 'C36 H18 F12 Ho N12 O9'
_chemical_formula_weight 1155.55
_chemical_name_common
;Holmium(iii) 2,3,5,6-Tetrafluoro-7,7,8,8-
Tetracyanoquinodimethane
;
_chemical_name_systematic
;Holmium(III)
2,3,5,6-Tetrafluoro-7,7,8,8-Tetracyanoquinodimethane
;
_space_group_IT_number 14
_symmetry_cell_setting monoclinic
_symmetry_space_group_name_Hall '-P 2ybc'
_symmetry_space_group_name_H-M 'P 1 21/c 1'
_atom_sites_solution_hydrogens geom
_atom_sites_solution_primary direct
_atom_sites_solution_secondary difmap
_audit_creation_method SHELXL-97
_cell_angle_alpha 90.00
_cell_angle_beta 103.119(7)
_cell_angle_gamma 90.00
_cell_formula_units_Z 4
_cell_length_a 13.666(2)
_cell_length_b 17.643(2)
_cell_length_c 17.045(3)
_cell_measurement_temperature 110(2)
_cell_volume 4002.4(10)
_computing_cell_refinement 'SMART V5.625 (Bruker, 2000)'
_computing_data_collection 'SMART V5.625 (Bruker, 2000)'
_computing_data_reduction 'SAINT V6.32 (Bruker, 2001)'
_computing_molecular_graphics 'X-Seed (Barbour, 2001)'
_computing_publication_material 'SHELXL-97 (Sheldrick, 1997)'
_computing_structure_refinement 'SHELXL-97 (Sheldrick, 1997)'
_computing_structure_solution 'SHELXS-97 (Sheldrick, 1997)'
_diffrn_ambient_temperature 110(2)
_diffrn_measured_fraction_theta_full 0.964
_diffrn_measured_fraction_theta_max 0.964
_diffrn_measurement_device_type 'Bruker SMART 1000 CCD area-detector'
_diffrn_measurement_method 'profile data from \w scans'
_diffrn_radiation_monochromator graphite
_diffrn_radiation_source 'fine-focus sealed tube'
_diffrn_radiation_type MoK\a
_diffrn_radiation_wavelength 0.71073
_diffrn_reflns_av_R_equivalents 0.0290
_diffrn_reflns_av_sigmaI/netI 0.0224
_diffrn_reflns_limit_h_max 17
_diffrn_reflns_limit_h_min -18
_diffrn_reflns_limit_k_max 23
_diffrn_reflns_limit_k_min -23
_diffrn_reflns_limit_l_max 22
_diffrn_reflns_limit_l_min -22
_diffrn_reflns_number 40702
_diffrn_reflns_theta_full 28.27
_diffrn_reflns_theta_max 28.27
_diffrn_reflns_theta_min 1.53
_exptl_absorpt_coefficient_mu 2.106
_exptl_absorpt_correction_T_max 0.6544
_exptl_absorpt_correction_T_min 0.4508
_exptl_absorpt_correction_type multi-scan
_exptl_absorpt_process_details 'SADABS v2.03 (Bruker, 2003)'
_exptl_crystal_colour blue
_exptl_crystal_density_diffrn 1.918
_exptl_crystal_density_method 'not measured'
_exptl_crystal_description block
_exptl_crystal_F_000 2260
_exptl_crystal_size_max 0.45
_exptl_crystal_size_mid 0.37
_exptl_crystal_size_min 0.22
_refine_diff_density_max 0.396
_refine_diff_density_min -0.584
_refine_diff_density_rms 0.064
_refine_ls_extinction_method none
_refine_ls_goodness_of_fit_ref 1.025
_refine_ls_hydrogen_treatment mixed
_refine_ls_matrix_type full
_refine_ls_number_parameters 703
_refine_ls_number_reflns 9584
_refine_ls_number_restraints 2
_refine_ls_restrained_S_all 1.025
_refine_ls_R_factor_all 0.0190
_refine_ls_R_factor_gt 0.0172
_refine_ls_shift/su_max 0.001
_refine_ls_shift/su_mean 0.000
_refine_ls_structure_factor_coef Fsqd
_refine_ls_weighting_details 'calc w=1/[\s^2^(Fo^2^)+(0.0193P)^2^+2.1154P] where P=(Fo^2^+2Fc^2^)/3'
_refine_ls_weighting_scheme calc
_refine_ls_wR_factor_gt 0.0429
_refine_ls_wR_factor_ref 0.0436
_reflns_number_gt 8975
_reflns_number_total 9584
_reflns_threshold_expression >2sigma(I)
_cod_data_source_file b922219g.txt
_cod_data_source_block c:\docume~1\hanhua\hotcnqf4
_cod_original_cell_volume 4002.3(11)
_cod_original_sg_symbol_H-M P21/c
_cod_database_code 7024870

loop_
_symmetry_equiv_pos_as_xyz
'x, y, z'
'-x, y+1/2, -z+1/2'
'-x, -y, -z'
'x, -y-1/2, z-1/2'

loop_
_atom_site_label
_atom_site_type_symbol
_atom_site_fract_x
_atom_site_fract_y
_atom_site_fract_z
_atom_site_U_iso_or_equiv
_atom_site_adp_type
_atom_site_occupancy
_atom_site_symmetry_multiplicity
_atom_site_calc_flag
_atom_site_refinement_flags
Ho1 Ho 0.301686(5) 0.409314(4) 0.064333(4) 0.01130(3) Uani 1 1 d .
F1 F 0.29450(7) 0.15930(5) -0.00140(6) 0.02025(19) Uani 1 1 d .
F2 F 0.43699(7) -0.00883(5) 0.21146(5) 0.01971(19) Uani 1 1 d .
F3 F 0.30648(7) 0.05428(5) -0.10605(5) 0.0214(2) Uani 1 1 d .
F4 F 0.45468(7) -0.11290(5) 0.10532(6) 0.0224(2) Uani 1 1 d .
F5 F -0.02464(7) 0.30953(5) -0.09441(6) 0.02021(19) Uani 1 1 d .
F6 F 0.04466(7) 0.12321(5) -0.27430(5) 0.01727(18) Uani 1 1 d .
F7 F -0.21797(7) 0.28997(5) -0.15053(6) 0.02006(19) Uani 1 1 d .
F8 F -0.14833(7) 0.10075(5) -0.32828(6) 0.01816(19) Uani 1 1 d .
F9 F 0.05079(7) 0.13147(5) -0.02848(6) 0.01946(19) Uani 1 1 d .
F10 F 0.21027(7) -0.03299(5) 0.18200(5) 0.01928(19) Uani 1 1 d .
F11 F 0.06458(7) 0.02738(5) -0.13493(5) 0.0209(2) Uani 1 1 d .
F12 F 0.22398(7) -0.13752(5) 0.07604(6) 0.02008(19) Uani 1 1 d .
O1 O 0.14506(9) 0.39713(7) 0.09118(8) 0.0205(2) Uani 1 1 d .
O2 O 0.25453(9) 0.47229(7) -0.05773(7) 0.0192(2) Uani 1 1 d .
O3 O 0.24817(10) 0.52826(7) 0.10142(9) 0.0234(3) Uani 1 1 d .
O4 O 0.43434(9) 0.49632(7) 0.07236(7) 0.0190(2) Uani 1 1 d .
O5 O 0.37054(10) 0.41464(8) 0.20223(7) 0.0213(3) Uani 1 1 d .
O6 O 0.41445(9) 0.35411(7) -0.00348(8) 0.0174(2) Uani 1 1 d .
N1 N 0.32876(10) 0.27883(8) 0.12204(8) 0.0176(3) Uani 1 1 d .
N2 N 0.38547(11) 0.12050(8) 0.32086(9) 0.0224(3) Uani 1 1 d .
N3 N 0.35434(11) -0.06497(8) -0.21799(9) 0.0239(3) Uani 1 1 d .
N4 N 0.45597(12) -0.22630(9) -0.03651(10) 0.0294(3) Uani 1 1 d .
N5 N 0.20292(9) 0.32024(8) -0.03589(8) 0.0162(3) Uani 1 1 d .
N6 N 0.26592(10) 0.18151(8) -0.21678(8) 0.0208(3) Uani 1 1 d .
N7 N -0.43853(11) 0.25856(9) -0.22944(10) 0.0291(3) Uani 1 1 d .
N8 N -0.37356(11) 0.08489(8) -0.38247(10) 0.0245(3) Uani 1 1 d .
N9 N 0.06851(11) 0.24953(8) 0.10706(9) 0.0235(3) Uani 1 1 d .
N10 N 0.14967(11) 0.08282(8) 0.29195(9) 0.0227(3) Uani 1 1 d .
N11 N 0.10405(13) -0.09659(9) -0.24516(10) 0.0282(3) Uani 1 1 d .
N12 N 0.19936(13) -0.25785(9) -0.05452(10) 0.0307(4) Uani 1 1 d .
C1 C 0.34206(11) 0.21691(9) 0.14281(9) 0.0151(3) Uani 1 1 d .
C2 C 0.37677(11) 0.12799(9) 0.25278(10) 0.0164(3) Uani 1 1 d .
C3 C 0.35988(11) 0.14015(9) 0.16793(9) 0.0147(3) Uani 1 1 d .
C4 C 0.36770(11) 0.08234(8) 0.11151(10) 0.0143(3) Uani 1 1 d .
C5 C 0.33679(12) 0.09303(8) 0.02714(10) 0.0148(3) Uani 1 1 d .
C6 C 0.40610(11) 0.00844(9) 0.13298(9) 0.0153(3) Uani 1 1 d .
C7 C 0.34281(11) 0.03817(9) -0.02784(9) 0.0157(3) Uani 1 1 d .
C8 C 0.41433(11) -0.04585(9) 0.07790(10) 0.0158(3) Uani 1 1 d .
C9 C 0.38253(11) -0.03507(9) -0.00678(9) 0.0148(3) Uani 1 1 d .
C10 C 0.38764(12) -0.09108(8) -0.06533(10) 0.0163(3) Uani 1 1 d .
C11 C 0.36749(12) -0.07513(9) -0.14970(10) 0.0182(3) Uani 1 1 d .
C12 C 0.42586(12) -0.16553(9) -0.04632(10) 0.0197(3) Uani 1 1 d .
C13 C 0.16414(11) 0.28256(9) -0.08904(9) 0.0154(3) Uani 1 1 d .
C14 C 0.20048(11) 0.20326(9) -0.19072(9) 0.0161(3) Uani 1 1 d .
C15 C 0.12486(11) 0.23425(8) -0.15517(9) 0.0147(3) Uani 1 1 d .
C16 C 0.02037(11) 0.22021(8) -0.18385(9) 0.0141(3) Uani 1 1 d .
C17 C -0.05414(11) 0.25870(8) -0.15356(9) 0.0148(3) Uani 1 1 d .
C18 C -0.01911(11) 0.16633(8) -0.24424(9) 0.0143(3) Uani 1 1 d .
C19 C -0.15454(11) 0.24820(9) -0.18253(9) 0.0150(3) Uani 1 1 d .
C20 C -0.11965(11) 0.15486(8) -0.27228(9) 0.0143(3) Uani 1 1 d .
C21 C -0.19462(11) 0.19591(8) -0.24483(9) 0.0142(3) Uani 1 1 d .
C22 C -0.29893(11) 0.18471(9) -0.27558(9) 0.0163(3) Uani 1 1 d .
C23 C -0.37461(12) 0.22647(9) -0.24872(10) 0.0195(3) Uani 1 1 d .
C24 C -0.33801(11) 0.12940(9) -0.33493(10) 0.0181(3) Uani 1 1 d .
C25 C 0.09218(11) 0.18732(9) 0.11989(10) 0.0174(3) Uani 1 1 d .
C26 C 0.13930(12) 0.09460(9) 0.22441(10) 0.0169(3) Uani 1 1 d .
C27 C 0.12334(11) 0.11150(9) 0.14078(9) 0.0154(3) Uani 1 1 d .
C28 C 0.12985(11) 0.05521(9) 0.08276(9) 0.0143(3) Uani 1 1 d .
C29 C 0.09581(11) 0.06563(9) -0.00160(9) 0.0149(3) Uani 1 1 d .
C30 C 0.17179(11) -0.01758(9) 0.10392(9) 0.0148(3) Uani 1 1 d .
C31 C 0.10271(11) 0.01135(9) -0.05682(9) 0.0153(3) Uani 1 1 d .
C32 C 0.17879(11) -0.07186(9) 0.04856(10) 0.0154(3) Uani 1 1 d .
C33 C 0.14492(11) -0.06164(9) -0.03560(9) 0.0152(3) Uani 1 1 d .
C34 C 0.15299(12) -0.11883(9) -0.09223(10) 0.0176(3) Uani 1 1 d .
C35 C 0.12536(13) -0.10577(10) -0.17674(11) 0.0210(3) Uani 1 1 d .
C36 C 0.17972(13) -0.19532(10) -0.06954(10) 0.0211(3) Uani 1 1 d .
H1A H 0.1176(18) 0.3572(15) 0.0938(14) 0.038(7) Uiso 1 1 d .
H2A H 0.2211(19) 0.4553(15) -0.0974(16) 0.043(7) Uiso 1 1 d .
H3A H 0.210(2) 0.5533(15) 0.0692(16) 0.043(7) Uiso 1 1 d .
H4A H 0.433(2) 0.5450(17) 0.0800(16) 0.054(8) Uiso 1 1 d .
H5A H 0.379(2) 0.4568(18) 0.2262(17) 0.060(9) Uiso 1 1 d .
H6A H 0.4530(18) 0.3182(14) 0.0116(14) 0.037(6) Uiso 1 1 d .
H1B H 0.1093(19) 0.4311(15) 0.0999(15) 0.041(7) Uiso 1 1 d .
H2B H 0.2898(19) 0.5056(15) -0.0712(15) 0.041(7) Uiso 1 1 d .
H3B H 0.271(4) 0.559(3) 0.138(3) 0.145(18) Uiso 1 1 d .
H4B H 0.4916(18) 0.4844(13) 0.0798(13) 0.031(6) Uiso 1 1 d .
H5B H 0.3504(19) 0.3865(15) 0.2329(15) 0.040(7) Uiso 1 1 d .
H6B H 0.4107(17) 0.3613(13) -0.0484(15) 0.030(6) Uiso 1 1 d .
O1S O 0.01404(10) 0.51401(7) 0.10298(9) 0.0233(3) Uani 1 1 d .
O2S O 0.10503(11) 0.59658(8) -0.00864(8) 0.0256(3) Uani 1 1 d .
O3S O 0.39713(11) 0.64708(8) 0.08101(9) 0.0295(3) Uani 1 1 d D
H1SA H 0.024(2) 0.5467(17) 0.0708(18) 0.055(8) Uiso 1 1 d .
H2SA H 0.087(2) 0.5655(16) -0.0492(17) 0.049(7) Uiso 1 1 d .
H1SB H 0.026(2) 0.5341(17) 0.147(2) 0.063(9) Uiso 1 1 d .
H2SB H 0.1239(18) 0.6403(15) -0.0261(15) 0.044(7) Uiso 1 1 d .
H3SB H 0.420(2) 0.6760(14) 0.1212(13) 0.055(8) Uiso 1 1 d D
H3SA H 0.364(2) 0.6728(16) 0.0422(14) 0.069(10) Uiso 1 1 d D

loop_
_atom_site_aniso_label
_atom_site_aniso_U_11
_atom_site_aniso_U_22
_atom_site_aniso_U_33
_atom_site_aniso_U_23
_atom_site_aniso_U_13
_atom_site_aniso_U_12
Ho1 0.01133(4) 0.01088(4) 0.01135(4) -0.00107(2) 0.00190(3) -0.00024(2)
F1 0.0297(5) 0.0130(4) 0.0156(4) 0.0018(4) 0.0002(4) 0.0069(4)
F2 0.0239(5) 0.0197(5) 0.0135(4) 0.0044(4) 0.0000(4) 0.0038(4)
F3 0.0321(5) 0.0180(5) 0.0124(4) 0.0019(4) 0.0017(4) 0.0060(4)
F4 0.0294(5) 0.0141(4) 0.0217(5) 0.0041(4) 0.0021(4) 0.0080(4)
F5 0.0186(4) 0.0213(5) 0.0193(5) -0.0107(4) 0.0011(4) 0.0001(4)
F6 0.0176(4) 0.0175(5) 0.0178(5) -0.0054(4) 0.0062(4) 0.0010(3)
F7 0.0178(4) 0.0212(5) 0.0215(5) -0.0078(4) 0.0052(4) 0.0027(4)
F8 0.0183(4) 0.0175(5) 0.0184(5) -0.0081(4) 0.0034(4) -0.0023(3)
F9 0.0233(5) 0.0159(5) 0.0182(5) 0.0036(4) 0.0027(4) 0.0051(4)
F10 0.0272(5) 0.0173(5) 0.0125(4) 0.0022(4) 0.0027(4) 0.0032(4)
F11 0.0268(5) 0.0230(5) 0.0115(4) 0.0008(4) 0.0011(4) 0.0034(4)
F12 0.0275(5) 0.0135(4) 0.0194(5) 0.0025(4) 0.0056(4) 0.0043(4)
O1 0.0180(6) 0.0161(6) 0.0300(7) -0.0035(5) 0.0112(5) -0.0012(5)
O2 0.0200(6) 0.0187(6) 0.0171(6) 0.0033(5) 0.0002(5) -0.0034(5)
O3 0.0187(6) 0.0169(6) 0.0326(7) -0.0086(5) 0.0019(5) 0.0014(5)
O4 0.0144(5) 0.0154(6) 0.0258(6) -0.0002(5) 0.0018(5) -0.0015(4)
O5 0.0278(6) 0.0221(6) 0.0135(6) -0.0021(5) 0.0035(5) -0.0094(5)
O6 0.0182(5) 0.0175(6) 0.0170(6) 0.0004(5) 0.0050(5) 0.0048(4)
N1 0.0220(6) 0.0175(7) 0.0130(6) -0.0024(5) 0.0032(5) 0.0009(5)
N2 0.0239(7) 0.0240(7) 0.0189(7) 0.0007(6) 0.0037(6) -0.0039(6)
N3 0.0311(8) 0.0200(7) 0.0220(7) 0.0013(6) 0.0087(6) 0.0025(6)
N4 0.0352(8) 0.0217(8) 0.0293(8) -0.0019(6) 0.0028(7) 0.0088(6)
N5 0.0160(6) 0.0166(6) 0.0155(6) -0.0017(5) 0.0025(5) -0.0011(5)
N6 0.0203(7) 0.0244(7) 0.0183(7) -0.0005(6) 0.0052(6) 0.0010(5)
N7 0.0199(7) 0.0320(9) 0.0345(9) -0.0101(7) 0.0042(6) 0.0027(6)
N8 0.0171(7) 0.0262(8) 0.0277(8) -0.0084(6) 0.0002(6) 0.0012(6)
N9 0.0267(7) 0.0180(7) 0.0260(8) -0.0008(6) 0.0065(6) 0.0002(6)
N10 0.0266(7) 0.0233(7) 0.0177(7) -0.0033(6) 0.0042(6) 0.0008(6)
N11 0.0349(9) 0.0286(8) 0.0193(8) -0.0052(6) 0.0025(7) 0.0030(6)
N12 0.0451(10) 0.0201(8) 0.0290(8) -0.0034(6) 0.0128(8) -0.0011(6)
C1 0.0148(7) 0.0181(8) 0.0122(7) -0.0028(6) 0.0029(6) -0.0013(6)
C2 0.0167(7) 0.0136(7) 0.0181(8) -0.0002(6) 0.0022(6) -0.0022(6)
C3 0.0155(7) 0.0147(7) 0.0133(7) 0.0011(6) 0.0017(6) 0.0000(5)
C4 0.0122(7) 0.0143(7) 0.0157(7) 0.0013(6) 0.0020(6) -0.0008(5)
C5 0.0157(7) 0.0117(7) 0.0163(7) 0.0029(5) 0.0020(6) 0.0014(5)
C6 0.0146(7) 0.0170(7) 0.0133(7) 0.0042(6) 0.0009(6) 0.0004(6)
C7 0.0168(7) 0.0160(7) 0.0138(7) 0.0023(6) 0.0024(6) 0.0003(6)
C8 0.0151(7) 0.0121(7) 0.0197(8) 0.0038(6) 0.0030(6) 0.0025(5)
C9 0.0130(6) 0.0142(7) 0.0174(7) 0.0009(6) 0.0037(6) -0.0002(5)
C10 0.0167(7) 0.0142(7) 0.0184(8) 0.0004(6) 0.0046(6) 0.0012(5)
C11 0.0196(7) 0.0127(7) 0.0237(9) -0.0015(6) 0.0077(7) 0.0010(6)
C12 0.0195(7) 0.0200(8) 0.0192(8) -0.0020(6) 0.0038(6) 0.0013(6)
C13 0.0154(7) 0.0150(7) 0.0167(7) 0.0031(6) 0.0055(6) 0.0014(6)
C14 0.0182(7) 0.0156(7) 0.0129(7) 0.0010(6) 0.0000(6) -0.0018(6)
C15 0.0169(7) 0.0135(7) 0.0137(7) -0.0007(6) 0.0032(6) -0.0007(6)
C16 0.0171(7) 0.0129(7) 0.0117(7) 0.0011(5) 0.0023(6) -0.0004(5)
C17 0.0188(7) 0.0124(7) 0.0129(7) -0.0029(5) 0.0026(6) -0.0010(5)
C18 0.0176(7) 0.0129(7) 0.0133(7) -0.0004(6) 0.0056(6) 0.0017(5)
C19 0.0172(7) 0.0134(7) 0.0147(7) -0.0012(6) 0.0044(6) 0.0012(5)
C20 0.0192(7) 0.0120(7) 0.0117(7) -0.0025(5) 0.0033(6) -0.0015(5)
C21 0.0161(7) 0.0134(7) 0.0129(7) 0.0011(5) 0.0027(6) -0.0009(5)
C22 0.0171(7) 0.0147(7) 0.0166(7) -0.0004(6) 0.0028(6) 0.0001(6)
C23 0.0179(7) 0.0193(8) 0.0195(8) -0.0025(6) 0.0008(6) -0.0017(6)
C24 0.0135(7) 0.0197(8) 0.0205(8) 0.0000(6) 0.0024(6) 0.0026(6)
C25 0.0168(7) 0.0193(8) 0.0165(7) -0.0031(6) 0.0046(6) -0.0022(6)
C26 0.0163(7) 0.0160(7) 0.0184(8) -0.0044(6) 0.0037(6) 0.0007(5)
C27 0.0158(7) 0.0150(7) 0.0154(7) -0.0006(6) 0.0032(6) -0.0008(6)
C28 0.0129(6) 0.0150(7) 0.0147(7) -0.0002(6) 0.0025(6) -0.0016(5)
C29 0.0144(7) 0.0129(7) 0.0171(7) 0.0026(6) 0.0026(6) 0.0012(5)
C30 0.0160(7) 0.0161(7) 0.0121(7) 0.0019(6) 0.0027(6) -0.0009(5)
C31 0.0143(7) 0.0193(8) 0.0116(7) 0.0013(6) 0.0017(6) -0.0012(6)
C32 0.0157(7) 0.0129(7) 0.0181(8) 0.0011(6) 0.0045(6) -0.0004(5)
C33 0.0140(7) 0.0162(7) 0.0158(7) -0.0012(6) 0.0038(6) -0.0029(5)
C34 0.0190(7) 0.0171(8) 0.0166(7) -0.0025(6) 0.0042(6) -0.0023(6)
C35 0.0207(8) 0.0200(8) 0.0220(9) -0.0057(6) 0.0044(7) -0.0002(6)
C36 0.0259(8) 0.0205(9) 0.0184(8) -0.0047(6) 0.0080(7) -0.0033(6)
O1S 0.0290(6) 0.0201(6) 0.0225(6) -0.0003(5) 0.0097(5) 0.0011(5)
O2S 0.0352(7) 0.0195(6) 0.0249(7) 0.0009(5) 0.0126(6) 0.0037(5)
O3S 0.0361(7) 0.0190(6) 0.0312(8) -0.0048(6) 0.0027(6) 0.0020(5)

loop_
_atom_type_symbol
_atom_type_description
_atom_type_scat_dispersion_real
_atom_type_scat_dispersion_imag
_atom_type_scat_source
C C 0.0033 0.0016 'International Tables Vol C Tables 4.2.6.8 and 6.1.1.4'
H H 0.0000 0.0000 'International Tables Vol C Tables 4.2.6.8 and 6.1.1.4'
N N 0.0061 0.0033 'International Tables Vol C Tables 4.2.6.8 and 6.1.1.4'
O O 0.0106 0.0060 'International Tables Vol C Tables 4.2.6.8 and 6.1.1.4'
F F 0.0171 0.0103 'International Tables Vol C Tables 4.2.6.8 and 6.1.1.4'
Ho Ho -0.2175 4.6783 'International Tables Vol C Tables 4.2.6.8 and 6.1.1.4'

loop_
_geom_angle_atom_site_label_1
_geom_angle_atom_site_label_2
_geom_angle_atom_site_label_3
_geom_angle
O1 Ho1 O2 98.15(5)
O1 Ho1 O5 89.09(5)
O2 Ho1 O5 148.63(5)
O1 Ho1 O6 143.85(4)
O2 Ho1 O6 80.57(4)
O5 Ho1 O6 110.81(5)
O1 Ho1 O4 142.06(5)
O2 Ho1 O4 78.07(4)
O5 Ho1 O4 77.62(4)
O6 Ho1 O4 73.46(4)
O1 Ho1 O3 70.73(5)
O2 Ho1 O3 76.92(5)
O5 Ho1 O3 76.82(5)
O6 Ho1 O3 141.57(4)
O4 Ho1 O3 71.67(4)
O1 Ho1 N5 72.08(4)
O2 Ho1 N5 71.86(5)
O5 Ho1 N5 138.82(4)
O6 Ho1 N5 73.29(4)
O4 Ho1 N5 138.03(4)
O3 Ho1 N5 126.53(5)
O1 Ho1 N1 84.08(5)
O2 Ho1 N1 141.41(4)
O5 Ho1 N1 69.49(4)
O6 Ho1 N1 75.84(4)
O4 Ho1 N1 122.31(4)
O3 Ho1 N1 137.97(5)
N5 Ho1 N1 72.32(4)
Ho1 O1 H1A 124.1(17)
Ho1 O1 H1B 126.6(18)
H1A O1 H1B 109(2)
Ho1 O2 H2A 125.4(19)
Ho1 O2 H2B 122.0(17)
H2A O2 H2B 107(2)
Ho1 O3 H3A 120.1(19)
Ho1 O3 H3B 134(3)
H3A O3 H3B 103(4)
Ho1 O4 H4A 127.5(18)
Ho1 O4 H4B 123.7(16)
H4A O4 H4B 107(2)
Ho1 O5 H5A 120(2)
Ho1 O5 H5B 120.4(18)
H5A O5 H5B 105(3)
Ho1 O6 H6A 127.6(16)
Ho1 O6 H6B 121.5(17)
H6A O6 H6B 109(2)
C1 N1 Ho1 174.67(12)
C13 N5 Ho1 171.20(12)
N1 C1 C3 179.07(17)
N2 C2 C3 176.14(17)
C4 C3 C1 120.83(14)
C4 C3 C2 123.88(14)
C1 C3 C2 115.11(13)
C5 C4 C6 113.01(14)
C5 C4 C3 122.70(14)
C6 C4 C3 124.29(14)
F1 C5 C7 117.18(14)
F1 C5 C4 119.17(13)
C7 C5 C4 123.57(14)
F2 C6 C8 118.03(14)
F2 C6 C4 118.58(14)
C8 C6 C4 123.38(14)
F3 C7 C5 117.77(14)
F3 C7 C9 118.60(14)
C5 C7 C9 123.61(14)
F4 C8 C6 118.07(14)
F4 C8 C9 118.52(14)
C6 C8 C9 123.41(14)
C7 C9 C10 122.35(14)
C7 C9 C8 112.98(14)
C10 C9 C8 124.66(14)
C9 C10 C12 123.86(15)
C9 C10 C11 122.83(14)
C12 C10 C11 112.80(14)
N3 C11 C10 176.80(17)
N4 C12 C10 175.34(18)
N5 C13 C15 175.00(16)
N6 C14 C15 175.62(17)
C13 C15 C14 112.93(13)
C13 C15 C16 123.18(13)
C14 C15 C16 123.86(14)
C18 C16 C17 113.61(13)
C18 C16 C15 123.67(14)
C17 C16 C15 122.72(14)
F5 C17 C19 118.03(13)
F5 C17 C16 118.47(13)
C19 C17 C16 123.49(14)
F6 C18 C20 118.15(13)
F6 C18 C16 119.00(13)
C20 C18 C16 122.84(14)
F7 C19 C17 117.90(13)
F7 C19 C21 119.02(13)
C17 C19 C21 123.08(14)
F8 C20 C18 117.56(13)
F8 C20 C21 118.75(13)
C18 C20 C21 123.68(14)
C22 C21 C20 123.26(14)
C22 C21 C19 123.54(14)
C20 C21 C19 113.19(13)
C21 C22 C24 122.94(14)
C21 C22 C23 123.43(14)
C24 C22 C23 113.62(14)
N7 C23 C22 177.16(18)
N8 C24 C22 177.21(17)
N9 C25 C27 176.55(18)
N10 C26 C27 177.64(17)
C28 C27 C26 122.13(14)
C28 C27 C25 123.08(14)
C26 C27 C25 114.58(14)
C27 C28 C29 123.89(14)
C27 C28 C30 122.82(14)
C29 C28 C30 113.29(13)
F9 C29 C31 118.04(14)
F9 C29 C28 118.45(13)
C31 C29 C28 123.46(14)
F10 C30 C32 118.07(14)
F10 C30 C28 118.67(13)
C32 C30 C28 123.21(14)
F11 C31 C29 117.68(14)
F11 C31 C33 119.03(13)
C29 C31 C33 123.26(14)
F12 C32 C30 117.56(14)
F12 C32 C33 118.76(14)
C30 C32 C33 123.63(15)
C32 C33 C34 122.76(15)
C32 C33 C31 113.16(14)
C34 C33 C31 124.08(15)
C33 C34 C35 122.03(15)
C33 C34 C36 122.87(15)
C35 C34 C36 114.83(14)
N11 C35 C34 178.60(19)
N12 C36 C34 177.11(19)
H1SA O1S H1SB 106(3)
H2SA O2S H2SB 109(2)
H3SB O3S H3SA 110(3)

loop_
_geom_bond_atom_site_label_1
_geom_bond_atom_site_label_2
_geom_bond_distance
Ho1 O1 2.2982(12)
Ho1 O2 2.3172(12)
Ho1 O5 2.3269(13)
Ho1 O6 2.3384(11)
Ho1 O4 2.3556(12)
Ho1 O3 2.3555(12)
Ho1 N5 2.4825(13)
Ho1 N1 2.4978(14)
F1 C5 1.3454(17)
F2 C6 1.3433(17)
F3 C7 1.3431(17)
F4 C8 1.3434(17)
F5 C17 1.3412(17)
F6 C18 1.3430(16)
F7 C19 1.3441(17)
F8 C20 1.3439(17)
F9 C29 1.3452(18)
F10 C30 1.3431(17)
F11 C31 1.3450(17)
F12 C32 1.3458(18)
O1 H1A 0.80(3)
O1 H1B 0.81(3)
O2 H2A 0.78(3)
O2 H2B 0.83(3)
O3 H3A 0.80(3)
O3 H3B 0.83(5)
O4 H4A 0.87(3)
O4 H4B 0.79(2)
O5 H5A 0.84(3)
O5 H5B 0.81(3)
O6 H6A 0.83(3)
O6 H6B 0.77(2)
N1 C1 1.150(2)
N2 C2 1.147(2)
N3 C11 1.151(2)
N4 C12 1.147(2)
N5 C13 1.151(2)
N6 C14 1.151(2)
N7 C23 1.150(2)
N8 C24 1.154(2)
N9 C25 1.151(2)
N10 C26 1.147(2)
N11 C35 1.148(2)
N12 C36 1.150(2)
C1 C3 1.425(2)
C2 C3 1.428(2)
C3 C4 1.422(2)
C4 C5 1.416(2)
C4 C6 1.422(2)
C5 C7 1.363(2)
C6 C8 1.364(2)
C7 C9 1.416(2)
C8 C9 1.423(2)
C9 C10 1.417(2)
C10 C12 1.424(2)
C10 C11 1.430(2)
C13 C15 1.418(2)
C14 C15 1.421(2)
C15 C16 1.422(2)
C16 C18 1.415(2)
C16 C17 1.415(2)
C17 C19 1.361(2)
C18 C20 1.363(2)
C19 C21 1.419(2)
C20 C21 1.418(2)
C21 C22 1.417(2)
C22 C24 1.420(2)
C22 C23 1.427(2)
C25 C27 1.424(2)
C26 C27 1.424(2)
C27 C28 1.418(2)
C28 C29 1.419(2)
C28 C30 1.419(2)
C29 C31 1.361(2)
C30 C32 1.363(2)
C31 C33 1.424(2)
C32 C33 1.415(2)
C33 C34 1.418(2)
C34 C35 1.423(2)
C34 C36 1.428(2)
O1S H1SA 0.83(3)
O1S H1SB 0.81(3)
O2S H2SA 0.87(3)
O2S H2SB 0.89(3)
O3S H3SB 0.854(17)
O3S H3SA 0.843(17)

loop_
_geom_torsion_atom_site_label_1
_geom_torsion_atom_site_label_2
_geom_torsion_atom_site_label_3
_geom_torsion_atom_site_label_4
_geom_torsion
O1 Ho1 N1 C1 116.9(13)
O2 Ho1 N1 C1 21.3(14)
O5 Ho1 N1 C1 -151.8(13)
O6 Ho1 N1 C1 -32.8(13)
O4 Ho1 N1 C1 -92.3(13)
O3 Ho1 N1 C1 169.3(13)
N5 Ho1 N1 C1 43.9(13)
O1 Ho1 N5 C13 148.1(8)
O2 Ho1 N5 C13 42.9(8)
O5 Ho1 N5 C13 -145.2(8)
O6 Ho1 N5 C13 -42.4(8)
O4 Ho1 N5 C13 -3.5(8)
O3 Ho1 N5 C13 100.3(8)
N1 Ho1 N5 C13 -122.5(8)
Ho1 N1 C1 C3 46(13)
N1 C1 C3 C4 -52(12)
N1 C1 C3 C2 123(12)
N2 C2 C3 C4 -134(3)
N2 C2 C3 C1 51(3)
C1 C3 C4 C5 -14.5(2)
C2 C3 C4 C5 170.69(14)
C1 C3 C4 C6 165.94(14)
C2 C3 C4 C6 -8.9(2)
C6 C4 C5 F1 176.87(13)
C3 C4 C5 F1 -2.7(2)
C6 C4 C5 C7 0.2(2)
C3 C4 C5 C7 -179.38(15)
C5 C4 C6 F2 -179.36(13)
C3 C4 C6 F2 0.2(2)
C5 C4 C6 C8 1.4(2)
C3 C4 C6 C8 -179.01(15)
F1 C5 C7 F3 0.1(2)
C4 C5 C7 F3 176.84(13)
F1 C5 C7 C9 -178.05(13)
C4 C5 C7 C9 -1.3(2)
F2 C6 C8 F4 -1.3(2)
C4 C6 C8 F4 177.96(13)
F2 C6 C8 C9 178.75(13)
C4 C6 C8 C9 -2.0(2)
F3 C7 C9 C10 1.7(2)
C5 C7 C9 C10 179.86(15)
F3 C7 C9 C8 -177.38(13)
C5 C7 C9 C8 0.8(2)
F4 C8 C9 C7 -179.13(13)
C6 C8 C9 C7 0.8(2)
F4 C8 C9 C10 1.8(2)
C6 C8 C9 C10 -178.22(15)
C7 C9 C10 C12 -179.16(15)
C8 C9 C10 C12 -0.2(2)
C7 C9 C10 C11 9.6(2)
C8 C9 C10 C11 -171.46(15)
C9 C10 C11 N3 151(3)
C12 C10 C11 N3 -21(3)
C9 C10 C12 N4 -174(2)
C11 C10 C12 N4 -2(2)
Ho1 N5 C13 C15 51(2)
N5 C13 C15 C14 -6(2)
N5 C13 C15 C16 175.5(18)
N6 C14 C15 C13 -14(2)
N6 C14 C15 C16 165(2)
C13 C15 C16 C18 -173.27(15)
C14 C15 C16 C18 8.5(2)
C13 C15 C16 C17 6.0(2)
C14 C15 C16 C17 -172.26(15)
C18 C16 C17 F5 178.15(13)
C15 C16 C17 F5 -1.2(2)
C18 C16 C17 C19 -3.4(2)
C15 C16 C17 C19 177.25(15)
C17 C16 C18 F6 -176.27(13)
C15 C16 C18 F6 3.1(2)
C17 C16 C18 C20 2.2(2)
C15 C16 C18 C20 -178.46(15)
F5 C17 C19 F7 0.6(2)
C16 C17 C19 F7 -177.85(14)
F5 C17 C19 C21 -179.83(14)
C16 C17 C19 C21 1.7(2)
F6 C18 C20 F8 0.2(2)
C16 C18 C20 F8 -178.32(13)
F6 C18 C20 C21 179.22(13)
C16 C18 C20 C21 0.7(2)
F8 C20 C21 C22 -2.4(2)
C18 C20 C21 C22 178.60(15)
F8 C20 C21 C19 176.55(13)
C18 C20 C21 C19 -2.5(2)
F7 C19 C21 C22 -0.2(2)
C17 C19 C21 C22 -179.80(15)
F7 C19 C21 C20 -179.13(13)
C17 C19 C21 C20 1.3(2)
C20 C21 C22 C24 2.2(2)
C19 C21 C22 C24 -176.59(15)
C20 C21 C22 C23 -179.31(15)
C19 C21 C22 C23 1.9(2)
C21 C22 C23 N7 177(100)
C24 C22 C23 N7 -5(4)
C21 C22 C24 N8 167(4)
C23 C22 C24 N8 -12(4)
N10 C26 C27 C28 -145(4)
N10 C26 C27 C25 30(5)
N9 C25 C27 C28 -170(3)
N9 C25 C27 C26 15(3)
C26 C27 C28 C29 167.17(14)
C25 C27 C28 C29 -7.3(2)
C26 C27 C28 C30 -13.0(2)
C25 C27 C28 C30 172.51(14)
C27 C28 C29 F9 -2.9(2)
C30 C28 C29 F9 177.26(12)
C27 C28 C29 C31 179.76(14)
C30 C28 C29 C31 -0.1(2)
C27 C28 C30 F10 -2.5(2)
C29 C28 C30 F10 177.37(12)
C27 C28 C30 C32 -179.67(14)
C29 C28 C30 C32 0.2(2)
F9 C29 C31 F11 0.5(2)
C28 C29 C31 F11 177.80(13)
F9 C29 C31 C33 -177.35(13)
C28 C29 C31 C33 0.0(2)
F10 C30 C32 F12 0.0(2)
C28 C30 C32 F12 177.24(13)
F10 C30 C32 C33 -177.40(13)
C28 C30 C32 C33 -0.2(2)
F12 C32 C33 C34 2.5(2)
C30 C32 C33 C34 179.93(15)
F12 C32 C33 C31 -177.31(13)
C30 C32 C33 C31 0.1(2)
F11 C31 C33 C32 -177.78(12)
C29 C31 C33 C32 0.0(2)
F11 C31 C33 C34 2.4(2)
C29 C31 C33 C34 -179.83(15)
C32 C33 C34 C35 -175.29(15)
C31 C33 C34 C35 4.5(2)
C32 C33 C34 C36 11.0(2)
C31 C33 C34 C36 -169.15(15)
C33 C34 C35 N11 167(9)
C36 C34 C35 N11 -19(9)
C33 C34 C36 N12 158(4)
C35 C34 C36 N12 -16(4)
